data_2014796
loop_
_publ_author_name
'Khan, M. A. H.'
'Prasad, T. K.'
'Rajasekharan, M. V.'

_publ_section_title
;
 Silver(I) complexes of 2-(2-aminoethyl)pyridine: nitrate and
 perchlorate salts of
 bis[\m-2-(2-aminoethyl)pyridine-\k^2^<i>N</i>:<i>N</i>']disilver(I)
;
_journal_issue 6
_journal_name_full 'Acta Crystallographica Section C'
_journal_page_first m281
_journal_page_last m283
_journal_paper_doi 10.1107/S0108270105012448
_journal_volume 61
_journal_year 2005
_chemical_formula_iupac '[Ag2 (C7 H10 N2)2] (N O3)2'
_chemical_formula_moiety 'C14 H20 Ag2 N4 2+, 2N O3 -'
_chemical_formula_sum 'C14 H20 Ag2 N6 O6'
_chemical_formula_weight 584.10
_chemical_name_systematic
;
bis[\m-2-(2-aminoethyl)pyridine-\k^2^N:N']disilver(I) dinitrate
;
_space_group_IT_number 2
_symmetry_cell_setting triclinic
_symmetry_space_group_name_Hall '-P 1'
_symmetry_space_group_name_H-M 'P -1'
_atom_sites_solution_hydrogens geom
_atom_sites_solution_primary direct
_atom_sites_solution_secondary difmap
_audit_creation_method SHELXL-97
_cell_angle_alpha 96.126(10)
_cell_angle_beta 108.370(10)
_cell_angle_gamma 101.011(10)
_cell_formula_units_Z 1
_cell_length_a 7.5983(9)
_cell_length_b 7.8834(10)
_cell_length_c 8.2843(10)
_cell_measurement_reflns_used 25
_cell_measurement_temperature 298(2)
_cell_measurement_theta_max 10.67
_cell_measurement_theta_min 8.96
_cell_volume 454.80(10)
_computing_cell_refinement 'CAD-4 Software'
_computing_data_collection 'CAD-4 Software (Enraf--Nonius, 1989)'
_computing_data_reduction 'XTAL3.5 (Hall <i>et al.</i>, 1995)'
_computing_molecular_graphics 'ORTEP-3 for Windows  (Farrugia, 1997)'
_computing_publication_material 'SHELXL97 (Sheldrick, 1997)'
_computing_structure_refinement 'SHELXL97 (Sheldrick, 1997)'
_computing_structure_solution 'SHELXS97 (Sheldrick, 1997)'
_diffrn_ambient_temperature 298(2)
_diffrn_measured_fraction_theta_full 0.992
_diffrn_measured_fraction_theta_max 0.992
_diffrn_measurement_device_type 'Enraf--Nonius CAD-4'
_diffrn_measurement_method '\w scans'
_diffrn_radiation_monochromator graphite
_diffrn_radiation_source 'fine-focus sealed tube'
_diffrn_radiation_type MoK\a
_diffrn_radiation_wavelength 0.71073
_diffrn_reflns_av_R_equivalents 0.0232
_diffrn_reflns_av_sigmaI/netI 0.0084
_diffrn_reflns_limit_h_max 9
_diffrn_reflns_limit_h_min 0
_diffrn_reflns_limit_k_max 10
_diffrn_reflns_limit_k_min -10
_diffrn_reflns_limit_l_max 10
_diffrn_reflns_limit_l_min -10
_diffrn_reflns_number 2109
_diffrn_reflns_theta_full 27.49
_diffrn_reflns_theta_max 27.49
_diffrn_reflns_theta_min 2.63
_diffrn_standards_decay_% 0
_diffrn_standards_interval_count 250
_diffrn_standards_interval_time 90
_diffrn_standards_number 3
_exptl_absorpt_coefficient_mu 2.200
_exptl_absorpt_correction_T_max 0.590
_exptl_absorpt_correction_T_min 0.545
_exptl_absorpt_correction_type psi-scan
_exptl_absorpt_process_details '(North <i>et al.</i>, 1968)'
_exptl_crystal_colour colorless
_exptl_crystal_density_diffrn 2.133
_exptl_crystal_density_method 'not measured'
_exptl_crystal_description needle
_exptl_crystal_F_000 288
_exptl_crystal_size_max 0.60
_exptl_crystal_size_mid 0.24
_exptl_crystal_size_min 0.24
_refine_diff_density_max 0.451
_refine_diff_density_min -0.298
_refine_ls_extinction_coef 0.0382(15)
_refine_ls_extinction_expression Fc^*^=kFc[1+0.001xFc^2^\l^3^/sin(2\q)]^-1/4^
_refine_ls_extinction_method SHELXL97
_refine_ls_goodness_of_fit_ref 1.071
_refine_ls_hydrogen_treatment mixed
_refine_ls_matrix_type full
_refine_ls_number_parameters 136
_refine_ls_number_reflns 2070
_refine_ls_number_restraints 0
_refine_ls_restrained_S_all 1.071
_refine_ls_R_factor_all 0.0207
_refine_ls_R_factor_gt 0.0185
_refine_ls_shift/su_max 0.001
_refine_ls_shift/su_mean 0.000
_refine_ls_structure_factor_coef Fsqd
_refine_ls_weighting_details 'w=1/[\s^2^(Fo^2^)+(0.0239P)^2^+0.2512P] where P=(Fo^2^+2Fc^2^)/3'
_refine_ls_weighting_scheme calc
_refine_ls_wR_factor_gt 0.0455
_refine_ls_wR_factor_ref 0.0466
_reflns_number_gt 1945
_reflns_number_total 2070
_reflns_threshold_expression I>2\s(I)
_cod_data_source_file fa1131.cif
_cod_data_source_block I
_cod_depositor_comments
;
The following automatic conversions were performed:
'_symmetry_cell_setting' value 'Triclinic' changed to 'triclinic'
according to '/home/saulius/struct/CIF-dictionaries/cif_core.dic'
dictionary named 'cif_core.dic' version 2.4.1 from 2010-06-29.

Automatic conversion script
Id: cif_fix_enum 1527 2010-12-29 10:47:43Z saulius 

The following automatic conversions were performed:

'_symmetry_cell_setting' value 'Triclinic' changed to 'triclinic'
according to /home/saulius/struct/CIF-dictionaries/cif_core.dic
dictionary named 'cif_core.dic' version 2.4.1 from 2010-06-29.

Automatic conversion script
Id: cif_fix_values 1715 2011-07-08 13:25:40Z adriana 
;
_cod_database_code 2014796

loop_
_symmetry_equiv_pos_as_xyz
'x, y, z'
'-x, -y, -z'

loop_
_atom_site_label
_atom_site_fract_x
_atom_site_fract_y
_atom_site_fract_z
_atom_site_U_iso_or_equiv
_atom_site_adp_type
_atom_site_calc_flag
_atom_site_refinement_flags
_atom_site_occupancy
_atom_site_disorder_assembly
_atom_site_disorder_group
_atom_site_type_symbol
Ag 0.34583(2) 0.60123(2) 0.92022(2) 0.04171(8) Uani d . 1 . . Ag
C1 0.2589(3) 0.8861(3) 1.1364(3) 0.0376(4) Uani d . 1 . . C
H1 0.1369 0.8173 1.0749 0.045 Uiso calc R 1 . . H
C2 0.2780(3) 1.0387(3) 1.2435(3) 0.0406(4) Uani d . 1 . . C
H2 0.1706 1.0732 1.2527 0.049 Uiso calc R 1 . . H
C3 0.4578(3) 1.1401(3) 1.3371(3) 0.0414(5) Uani d . 1 . . C
H3 0.4743 1.2442 1.4104 0.050 Uiso calc R 1 . . H
C4 0.6125(3) 1.0844(3) 1.3199(3) 0.0378(4) Uani d . 1 . . C
H4 0.7355 1.1504 1.3828 0.045 Uiso calc R 1 . . H
C5 0.5857(3) 0.9295(2) 1.2087(2) 0.0305(4) Uani d . 1 . . C
C6 0.7521(3) 0.8646(3) 1.1898(3) 0.0381(4) Uani d . 1 . . C
H6A 0.8526 0.9643 1.1960 0.046 Uiso calc R 1 . . H
H6B 0.7129 0.7916 1.0767 0.046 Uiso calc R 1 . . H
C7 0.8310(3) 0.7596(3) 1.3272(3) 0.0396(4) Uani d . 1 . . C
H7A 0.9509 0.7391 1.3212 0.048 Uiso calc R 1 . . H
H7B 0.8566 0.8273 1.4404 0.048 Uiso calc R 1 . . H
N1 0.4094(2) 0.8320(2) 1.1167(2) 0.0321(3) Uani d . 1 . . N
N2 0.6977(3) 0.5891(2) 1.3062(2) 0.0359(4) Uani d . 1 . . N
N3 -0.1563(2) 0.5617(2) 0.7599(2) 0.0350(3) Uani d . 1 . . N
O1 -0.0192(2) 0.6394(3) 0.7243(2) 0.0575(5) Uani d . 1 . . O
O2 -0.1627(3) 0.5971(2) 0.9067(2) 0.0651(6) Uani d . 1 . . O
O3 -0.2896(3) 0.4538(3) 0.6497(2) 0.0710(6) Uani d . 1 . . O
H8A 0.592(4) 0.607(3) 1.312(3) 0.037(6) Uiso d . 1 . . H
H8B 0.748(4) 0.546(4) 1.398(4) 0.045(7) Uiso d . 1 . . H

loop_
_atom_site_aniso_label
_atom_site_aniso_U_11
_atom_site_aniso_U_22
_atom_site_aniso_U_33
_atom_site_aniso_U_12
_atom_site_aniso_U_13
_atom_site_aniso_U_23
Ag 0.04567(11) 0.03604(11) 0.03496(10) 0.00979(7) 0.00622(7) -0.00590(6)
C1 0.0293(9) 0.0366(10) 0.0410(11) 0.0019(8) 0.0086(8) 0.0033(8)
C2 0.0385(11) 0.0396(11) 0.0462(12) 0.0112(9) 0.0178(9) 0.0048(9)
C3 0.0494(12) 0.0306(10) 0.0392(11) 0.0056(9) 0.0135(9) -0.0027(8)
C4 0.0362(10) 0.0321(10) 0.0353(10) -0.0016(8) 0.0064(8) -0.0001(8)
C5 0.0317(9) 0.0301(9) 0.0279(9) 0.0031(7) 0.0096(7) 0.0076(7)
C6 0.0341(10) 0.0394(11) 0.0421(11) 0.0050(8) 0.0172(8) 0.0065(9)
C7 0.0319(10) 0.0407(11) 0.0382(10) 0.0077(8) 0.0047(8) -0.0020(8)
N1 0.0340(8) 0.0276(7) 0.0299(8) 0.0020(6) 0.0088(6) 0.0017(6)
N2 0.0403(9) 0.0380(9) 0.0290(8) 0.0118(7) 0.0105(7) 0.0043(7)
N3 0.0331(8) 0.0346(8) 0.0355(8) 0.0090(7) 0.0089(7) 0.0058(7)
O1 0.0402(9) 0.0774(13) 0.0589(11) 0.0088(8) 0.0239(8) 0.0177(9)
O2 0.0835(14) 0.0602(12) 0.0480(10) -0.0062(10) 0.0358(10) -0.0038(9)
O3 0.0676(12) 0.0726(13) 0.0433(10) -0.0194(10) 0.0032(9) 0.0001(9)

loop_
_atom_type_symbol
_atom_type_description
_atom_type_scat_dispersion_real
_atom_type_scat_dispersion_imag
_atom_type_scat_source
C C 0.0033 0.0016 'International Tables Vol C Tables 4.2.6.8 and 6.1.1.4'
H H 0.0000 0.0000 'International Tables Vol C Tables 4.2.6.8 and 6.1.1.4'
N N 0.0061 0.0033 'International Tables Vol C Tables 4.2.6.8 and 6.1.1.4'
O O 0.0106 0.0060 'International Tables Vol C Tables 4.2.6.8 and 6.1.1.4'
Ag Ag -0.8971 1.1015 'International Tables Vol C Tables 4.2.6.8 and 6.1.1.4'

loop_
_geom_angle_atom_site_label_1
_geom_angle_atom_site_label_2
_geom_angle_atom_site_label_3
_geom_angle_site_symmetry_1
_geom_angle_site_symmetry_3
_geom_angle
_geom_angle_publ_flag
N2 Ag N1 2_667 . 167.92(6) y
N2 Ag O2 2_667 2_567 101.16(6) y
N1 Ag O2 . 2_567 90.65(6) y
N2 Ag O1 2_667 . 83.20(7) y
N1 Ag O1 . . 95.26(6) y
O2 Ag O1 2_567 . 85.98(6) y
N2 Ag Ag 2_667 2_667 80.41(5) y
N1 Ag Ag . 2_667 104.28(5) y
O2 Ag Ag 2_567 2_667 80.51(5) y
O1 Ag Ag . 2_667 156.25(4) y
N1 C1 C2 . . 122.65(19) n
N1 C1 H1 . . 118.7 n
C2 C1 H1 . . 118.7 n
C1 C2 C3 . . 119.2(2) n
C1 C2 H2 . . 120.4 n
C3 C2 H2 . . 120.4 n
C4 C3 C2 . . 118.56(19) n
C4 C3 H3 . . 120.7 n
C2 C3 H3 . . 120.7 n
C3 C4 C5 . . 120.08(19) n
C3 C4 H4 . . 120.0 n
C5 C4 H4 . . 120.0 n
N1 C5 C4 . . 120.94(18) n
N1 C5 C6 . . 117.98(17) n
C4 C5 C6 . . 121.07(18) n
C5 C6 C7 . . 112.98(17) n
C5 C6 H6A . . 109.0 n
C7 C6 H6A . . 109.0 n
C5 C6 H6B . . 109.0 n
C7 C6 H6B . . 109.0 n
H6A C6 H6B . . 107.8 n
N2 C7 C6 . . 112.17(17) n
N2 C7 H7A . . 109.2 n
C6 C7 H7A . . 109.2 n
N2 C7 H7B . . 109.2 n
C6 C7 H7B . . 109.2 n
H7A C7 H7B . . 107.9 n
C5 N1 C1 . . 118.58(17) n
C5 N1 Ag . . 124.74(13) n
C1 N1 Ag . . 116.49(13) n
C7 N2 Ag . 2_667 115.73(13) n
C7 N2 H8A . . 109.3(17) n
Ag N2 H8A 2_667 . 112.0(17) n
C7 N2 H8B . . 105.2(19) n
Ag N2 H8B 2_667 . 108.3(18) n
H8A N2 H8B . . 106(2) n
O3 N3 O2 . . 119.23(19) n
O3 N3 O1 . . 120.9(2) n
O2 N3 O1 . . 119.84(19) n
N3 O1 Ag . . 116.62(14) n

loop_
_geom_bond_atom_site_label_1
_geom_bond_atom_site_label_2
_geom_bond_site_symmetry_2
_geom_bond_distance
_geom_bond_publ_flag
Ag N2 2_667 2.1671(18) y
Ag N1 . 2.1747(17) y
Ag O2 2_567 2.7091(18) y
Ag O1 . 2.8290(19) y
Ag Ag 2_667 3.1163(5) y
C1 N1 . 1.343(3) n
C1 C2 . 1.371(3) n
C1 H1 . 0.9300 n
C2 C3 . 1.374(3) n
C2 H2 . 0.9300 n
C3 C4 . 1.373(3) n
C3 H3 . 0.9300 n
C4 C5 . 1.388(3) n
C4 H4 . 0.9300 n
C5 N1 . 1.343(2) n
C5 C6 . 1.497(3) n
C6 C7 . 1.517(3) n
C6 H6A . 0.9700 n
C6 H6B . 0.9700 n
C7 N2 . 1.477(3) n
C7 H7A . 0.9700 n
C7 H7B . 0.9700 n
N2 Ag 2_667 2.1671(18) n
N2 H8A . 0.85(3) n
N2 H8B . 0.88(3) n
N3 O3 . 1.227(2) n
N3 O2 . 1.237(2) n
N3 O1 . 1.240(2) n

loop_
_geom_hbond_atom_site_label_D
_geom_hbond_atom_site_label_H
_geom_hbond_atom_site_label_A
_geom_hbond_site_symmetry_A
_geom_hbond_distance_DH
_geom_hbond_distance_HA
_geom_hbond_distance_DA
_geom_hbond_angle_DHA
_geom_hbond_publ_flag
N2 H8B O3 1_656 0.88(3) 2.36(3) 3.124(3) 146(2) n
N2 H8A O3 2_567 0.86(3) 2.38(3) 3.195(3) 158(2) n
